data_4122856
loop_
_publ_author_name
'Frank, Ren\'e'
'Howell, James'
'Tirfoin, R\'emi'
'Dange, Deepak'
'Jones, Cameron'
'Mingos, D Michael P'
'Aldridge, Simon'

_publ_section_title
;
 Circumventing redox chemistry: synthesis of transition metal boryl
 complexes from a boryl nucleophile by decarbonylation.
;
_journal_issue 44
_journal_name_full 'Journal of the American Chemical Society'
_journal_page_first 15730
_journal_page_last 15741
_journal_paper_doi 10.1021/ja508979x
_journal_volume 136
_journal_year 2014
_chemical_formula_moiety 'C31 H36 B1 Mn1 N2 O5'
_chemical_formula_sum 'C31 H36 B Mn N2 O5'
_chemical_formula_weight 582.38
_space_group_IT_number 62
_symmetry_cell_setting orthorhombic
_symmetry_space_group_name_Hall '-P 2c 2n'
_symmetry_space_group_name_H-M 'P n a m'
_atom_sites_solution_hydrogens difmap
_atom_sites_solution_primary other
_audit_creation_date 13-11-04
_audit_creation_method CRYSTALS_ver_14.40
_cell_angle_alpha 90
_cell_angle_beta 90
_cell_angle_gamma 90
_cell_formula_units_Z 4
_cell_length_a 18.19280(10)
_cell_length_b 8.72260(10)
_cell_length_c 19.61280(10)
_cell_measurement_reflns_used 18278
_cell_measurement_temperature 150
_cell_measurement_theta_max 76
_cell_measurement_theta_min 3
_cell_volume 3112.33(4)
_computing_cell_refinement 'CrysAlis, (Oxford Diffraction, 2002)'
_computing_data_collection 'SuperNova, (Oxford Diffraction, 2010)'
_computing_data_reduction 'CrysAlis, (Oxford Diffraction, 2002)'
_computing_molecular_graphics 'CAMERON (Watkin et al., 1996)'
_computing_publication_material 'CRYSTALS (Betteridge et al., 2003)'
_computing_structure_refinement 'CRYSTALS (Betteridge et al., 2003)'
_computing_structure_solution 'Superflip (Palatinus & Chapuis, 2007)'
_diffrn_ambient_temperature 150
_diffrn_measured_fraction_theta_full 0.998
_diffrn_measured_fraction_theta_max 0.998
_diffrn_measurement_device Area
_diffrn_measurement_device_type 'Oxford Diffraction SuperNova'
_diffrn_measurement_method \w
_diffrn_radiation_monochromator graphite
_diffrn_radiation_type 'Cu K\a'
_diffrn_radiation_wavelength 1.54180
_diffrn_reflns_av_R_equivalents 0.024
_diffrn_reflns_limit_h_max 22
_diffrn_reflns_limit_h_min -22
_diffrn_reflns_limit_k_max 9
_diffrn_reflns_limit_k_min -10
_diffrn_reflns_limit_l_max 24
_diffrn_reflns_limit_l_min -17
_diffrn_reflns_number 31899
_diffrn_reflns_theta_full 76.325
_diffrn_reflns_theta_max 76.325
_diffrn_reflns_theta_min 4.509
_diffrn_standards_number 0
_exptl_absorpt_coefficient_mu 3.768
_exptl_absorpt_correction_T_max 0.57
_exptl_absorpt_correction_T_min 0.46
_exptl_absorpt_correction_type multi-scan
_exptl_absorpt_process_details 'CrysAlis, (Oxford Diffraction, 2002)'
_exptl_crystal_colour colourless
_exptl_crystal_density_diffrn 1.243
_exptl_crystal_density_method 'not measured'
_exptl_crystal_description block
_exptl_crystal_F_000 1224
_exptl_crystal_size_max 0.220
_exptl_crystal_size_mid 0.180
_exptl_crystal_size_min 0.150
_refine_diff_density_max 0.21
_refine_diff_density_min -0.31
_refine_ls_extinction_method None
_refine_ls_goodness_of_fit_ref 0.9873
_refine_ls_hydrogen_treatment constr
_refine_ls_matrix_type full
_refine_ls_number_parameters 193
_refine_ls_number_reflns 3340
_refine_ls_number_restraints 0
_refine_ls_R_factor_all 0.0251
_refine_ls_R_factor_gt 0.0243
_refine_ls_shift/su_max 0.0007711
_refine_ls_shift/su_mean 0.0000597
_refine_ls_structure_factor_coef Fsqd
_refine_ls_weighting_details
;
 Method= Modified Sheldrick 
 w=1/[\s^2^(F^2^) + ( 0.04P)^2^ + 0.87P] 
 ,where P=(max(Fo^2^,0) + 2Fc^2^)/3 
;
_refine_ls_weighting_scheme calc
_refine_ls_wR_factor_all 0.0674
_refine_ls_wR_factor_gt 0.0667
_refine_ls_wR_factor_ref 0.0674
_reflns_limit_h_max 22
_reflns_limit_h_min 0
_reflns_limit_k_max 10
_reflns_limit_k_min 0
_reflns_limit_l_max 24
_reflns_limit_l_min 0
_reflns_number_gt 3231
_reflns_number_total 3354
_reflns_threshold_expression I>2.0\s(I)
_oxford_diffrn_Wilson_B_factor 1.88
_oxford_diffrn_Wilson_scale 0.20
_oxford_refine_ls_r_factor_ref 0.0251
_oxford_refine_ls_scale 3.61(3)
_oxford_reflns_number_all 3340
_oxford_reflns_threshold_expression_ref I>0.0\s(I)
_oxford_structure_analysis_title '128JHRT13 in P n a m'
_cod_data_source_file ja508979x_si_002.cif
_cod_data_source_block 8
_cod_depositor_comments
;
The following automatic conversions were performed:

'_atom_sites_solution_primary' value 'Other' changed to 'other'
according to
/home/saulius/struct/COD-crude-data--automatic-downloads/rss-feeds/ACS/lib/dictionaries/cif_core.dic
dictionary named 'cif_core.dic' version 2.4.2 from 2011-04-26.

Automatic conversion script
Id: cif_fix_values 2827 2014-09-09 07:05:25Z andrius 

 Adding full bibliography for 4122854--4122863.cif.
;
_cod_original_sg_symbol_H-M 'P n a m '
_cod_original_formula_sum 'C31 H36 B1 Mn1 N2 O5'
_cod_database_code 4122856

loop_
_symmetry_equiv_pos_as_xyz
x,y,z
-x,-y,-z
x+1/2,-y+1/2,z
-x+1/2,y+1/2,-z
-x,-y,z+1/2
x,y,-z+1/2
x+1/2,-y+1/2,-z+1/2
-x+1/2,y+1/2,z+1/2

loop_
_atom_site_label
_atom_site_type_symbol
_atom_site_fract_x
_atom_site_fract_y
_atom_site_fract_z
_atom_site_U_iso_or_equiv
_atom_site_occupancy
_atom_site_adp_type
_atom_site_refinement_flags_posn
_atom_site_refinement_flags_adp
Mn1 Mn 0.304112(12) 0.83139(3) 0.7500 0.0212 1.0000 Uani S T
C2 C 0.29932(6) 0.83874(12) 0.65533(6) 0.0275 1.0000 Uani . .
O3 O 0.29015(5) 0.85352(10) 0.59853(4) 0.0367 1.0000 Uani . .
C4 C 0.25003(8) 0.65404(18) 0.7500 0.0263 1.0000 Uani S T
O5 O 0.21737(7) 0.54227(14) 0.7500 0.0344 1.0000 Uani S T
C6 C 0.23204(9) 0.97990(19) 0.7500 0.0329 1.0000 Uani S T
O7 O 0.18832(8) 1.07269(17) 0.7500 0.0513 1.0000 Uani S T
C8 C 0.38529(9) 0.95716(18) 0.7500 0.0280 1.0000 Uani S T
O9 O 0.43538(7) 1.03561(14) 0.7500 0.0397 1.0000 Uani S T
B10 B 0.38620(8) 0.64968(17) 0.7500 0.0194 1.0000 Uani S T
N11 N 0.41735(5) 0.57002(10) 0.69236(4) 0.0216 1.0000 Uani . .
C12 C 0.46267(6) 0.45149(13) 0.71573(5) 0.0286 1.0000 Uani . .
C13 C 0.41433(5) 0.59973(12) 0.62038(5) 0.0225 1.0000 Uani . .
C14 C 0.46387(6) 0.70551(13) 0.59217(5) 0.0262 1.0000 Uani . .
C15 C 0.51963(6) 0.78977(13) 0.63591(6) 0.0296 1.0000 Uani . .
C16 C 0.59338(7) 0.70577(17) 0.63636(8) 0.0425 1.0000 Uani . .
C17 C 0.53088(8) 0.95670(15) 0.61433(8) 0.0430 1.0000 Uani . .
C18 C 0.46190(7) 0.72880(15) 0.52175(6) 0.0345 1.0000 Uani . .
C19 C 0.41180(7) 0.65151(16) 0.48137(6) 0.0383 1.0000 Uani . .
C20 C 0.36318(6) 0.54889(14) 0.50998(6) 0.0332 1.0000 Uani . .
C21 C 0.36371(6) 0.51939(12) 0.58007(5) 0.0258 1.0000 Uani . .
C22 C 0.31138(6) 0.40252(14) 0.61004(6) 0.0320 1.0000 Uani . .
C23 C 0.33442(10) 0.23971(17) 0.59071(10) 0.0601 1.0000 Uani . .
C24 C 0.23153(7) 0.43207(18) 0.58903(7) 0.0463 1.0000 Uani . .
H121 H 0.4888 0.3814 0.6857 0.0364 1.0000 Uiso R .
H151 H 0.5017 0.7888 0.6831 0.0365 1.0000 Uiso R .
H161 H 0.6271 0.7602 0.6681 0.0646 1.0000 Uiso R .
H162 H 0.5852 0.5992 0.6520 0.0643 1.0000 Uiso R .
H163 H 0.6140 0.7075 0.5913 0.0654 1.0000 Uiso R .
H173 H 0.5612 1.0117 0.6488 0.0663 1.0000 Uiso R .
H172 H 0.4839 1.0109 0.6089 0.0667 1.0000 Uiso R .
H171 H 0.5568 0.9616 0.5714 0.0657 1.0000 Uiso R .
H181 H 0.4970 0.7976 0.5008 0.0439 1.0000 Uiso R .
H191 H 0.4099 0.6692 0.4323 0.0459 1.0000 Uiso R .
H201 H 0.3280 0.4965 0.4815 0.0424 1.0000 Uiso R .
H221 H 0.3147 0.4111 0.6610 0.0392 1.0000 Uiso R .
H231 H 0.3006 0.1640 0.6106 0.0919 1.0000 Uiso R .
H232 H 0.3861 0.2205 0.6034 0.0924 1.0000 Uiso R .
H233 H 0.3310 0.2330 0.5430 0.0910 1.0000 Uiso R .
H241 H 0.1981 0.3632 0.6141 0.0713 1.0000 Uiso R .
H242 H 0.2178 0.5403 0.5972 0.0713 1.0000 Uiso R .
H243 H 0.2264 0.4134 0.5421 0.0707 1.0000 Uiso R .

loop_
_atom_site_aniso_label
_atom_site_aniso_U_11
_atom_site_aniso_U_22
_atom_site_aniso_U_33
_atom_site_aniso_U_23
_atom_site_aniso_U_13
_atom_site_aniso_U_12
Mn1 0.02222(12) 0.02149(13) 0.01987(12) 0.0000 0.0000 0.00380(8)
C2 0.0282(5) 0.0238(5) 0.0304(6) 0.0014(4) -0.0019(4) 0.0050(4)
O3 0.0491(5) 0.0372(4) 0.0238(4) 0.0032(3) -0.0053(3) 0.0103(4)
C4 0.0249(7) 0.0326(8) 0.0214(7) 0.0000 0.0000 0.0054(6)
O5 0.0355(6) 0.0333(6) 0.0344(6) 0.0000 0.0000 -0.0065(5)
C6 0.0322(8) 0.0313(8) 0.0352(8) 0.0000 0.0000 0.0054(7)
O7 0.0443(7) 0.0422(8) 0.0674(10) 0.0000 0.0000 0.0222(6)
C8 0.0309(7) 0.0269(7) 0.0262(7) 0.0000 0.0000 0.0051(6)
O9 0.0355(6) 0.0371(6) 0.0466(7) 0.0000 0.0000 -0.0073(5)
B10 0.0193(7) 0.0198(7) 0.0191(7) 0.0000 0.0000 0.0010(5)
N11 0.0244(4) 0.0238(4) 0.0166(4) -0.0001(3) -0.0002(3) 0.0047(3)
C12 0.0346(5) 0.0290(5) 0.0223(5) -0.0014(4) 0.0009(4) 0.0125(4)
C13 0.0240(5) 0.0268(5) 0.0167(4) -0.0009(4) 0.0010(3) 0.0067(4)
C14 0.0252(5) 0.0309(5) 0.0227(5) 0.0013(4) 0.0016(4) 0.0052(4)
C15 0.0282(5) 0.0331(6) 0.0275(5) -0.0008(4) 0.0035(4) -0.0011(4)
C16 0.0307(6) 0.0470(7) 0.0498(8) -0.0072(6) -0.0085(5) 0.0034(5)
C17 0.0410(7) 0.0360(6) 0.0520(8) 0.0045(6) 0.0078(6) -0.0042(5)
C18 0.0361(6) 0.0434(6) 0.0239(5) 0.0074(5) 0.0047(4) 0.0028(5)
C19 0.0446(7) 0.0525(7) 0.0178(5) 0.0038(5) -0.0011(5) 0.0087(5)
C20 0.0349(6) 0.0432(6) 0.0214(5) -0.0056(4) -0.0056(4) 0.0068(5)
C21 0.0262(5) 0.0296(5) 0.0216(5) -0.0042(4) -0.0008(4) 0.0061(4)
C22 0.0339(6) 0.0327(6) 0.0294(6) -0.0073(5) 0.0009(4) -0.0027(4)
C23 0.0750(11) 0.0316(7) 0.0737(11) -0.0074(7) 0.0184(9) -0.0015(7)
C24 0.0335(6) 0.0628(9) 0.0428(7) -0.0110(6) -0.0041(5) -0.0103(6)

loop_
_atom_type_symbol
_atom_type_scat_dispersion_real
_atom_type_scat_dispersion_imag
_atom_type_scat_Cromer_Mann_a1
_atom_type_scat_Cromer_Mann_b1
_atom_type_scat_Cromer_Mann_a2
_atom_type_scat_Cromer_Mann_b2
_atom_type_scat_Cromer_Mann_a3
_atom_type_scat_Cromer_Mann_b3
_atom_type_scat_Cromer_Mann_a4
_atom_type_scat_Cromer_Mann_b4
_atom_type_scat_Cromer_Mann_c
_atom_type_scat_source
C 0.0181 0.0091 2.3100 20.8439 1.0200 10.2075 1.5886 0.5687 0.8650 51.6512 0.2156 'International Tables Vol C 4.2.6.8 and 6.1.1.4'
H 0.0000 0.0000 0.4930 10.5109 0.3229 26.1257 0.1402 3.1424 0.0408 57.7998 0.0030 'International Tables Vol C 4.2.6.8 and 6.1.1.4'
B 0.0090 0.0039 2.0545 23.2185 1.3326 1.0210 1.0979 60.3498 0.7068 0.1403 -0.1932 'International Tables Vol C 4.2.6.8 and 6.1.1.4'
N 0.0311 0.0180 12.2126 0.0057 3.1322 9.8933 2.0125 28.9975 1.1663 0.5826 -11.5290 'International Tables Vol C 4.2.6.8 and 6.1.1.4'
O 0.0492 0.0322 3.0485 13.2771 2.2868 5.7011 1.5463 0.3239 0.8670 32.9089 0.2508 'International Tables Vol C 4.2.6.8 and 6.1.1.4'
Mn -0.5299 2.8052 11.2819 5.3409 7.3573 0.3432 3.0193 17.8674 2.2441 83.7543 1.0896 'International Tables Vol C 4.2.6.8 and 6.1.1.4'

loop_
_geom_angle_atom_site_label_1
_geom_angle_site_symmetry_1
_geom_angle_atom_site_label_2
_geom_angle_atom_site_label_3
_geom_angle_site_symmetry_3
_geom_angle
_geom_angle_publ_flag
C2 6_556 Mn1 C2 . 173.33(6) yes
C2 6_556 Mn1 C4 . 90.23(3) yes
C2 . Mn1 C4 . 90.23(3) yes
C2 6_556 Mn1 C6 . 86.70(3) yes
C2 . Mn1 C6 . 86.70(3) yes
C4 . Mn1 C6 . 102.19(7) yes
C2 6_556 Mn1 C8 . 90.98(3) yes
C2 . Mn1 C8 . 90.98(3) yes
C4 . Mn1 C8 . 159.06(7) yes
C6 . Mn1 C8 . 98.74(7) yes
C2 6_556 Mn1 B10 . 93.28(3) yes
C2 . Mn1 B10 . 93.28(3) yes
C4 . Mn1 B10 . 75.75(6) yes
C6 . Mn1 B10 . 177.95(7) yes
C8 . Mn1 B10 . 83.31(6) yes
Mn1 . C2 O3 . 172.61(10) yes
Mn1 . C4 O5 . 178.91(13) yes
Mn1 . C6 O7 . 179.15(16) yes
Mn1 . C8 O9 . 179.71(14) yes
Mn1 . B10 N11 6_556 128.30(6) yes
Mn1 . B10 N11 . 128.30(6) yes
N11 6_556 B10 N11 . 103.16(11) yes
B10 . N11 C12 . 109.30(8) yes
B10 . N11 C13 . 131.92(8) yes
C12 . N11 C13 . 118.54(8) yes
N11 . C12 C12 6_556 109.12(5) yes
N11 . C12 H121 . 123.7 no
C12 6_556 C12 H121 . 127.2 no
N11 . C13 C14 . 118.79(9) yes
N11 . C13 C21 . 119.30(9) yes
C14 . C13 C21 . 121.88(9) yes
C13 . C14 C15 . 121.63(9) yes
C13 . C14 C18 . 117.98(10) yes
C15 . C14 C18 . 120.37(10) yes
C14 . C15 C16 . 110.96(10) yes
C14 . C15 C17 . 113.19(10) yes
C16 . C15 C17 . 109.90(10) yes
C14 . C15 H151 . 107.9 no
C16 . C15 H151 . 106.4 no
C17 . C15 H151 . 108.3 no
C15 . C16 H161 . 108.5 no
C15 . C16 H162 . 108.7 no
H161 . C16 H162 . 110.3 no
C15 . C16 H163 . 109.2 no
H161 . C16 H163 . 109.1 no
H162 . C16 H163 . 111.0 no
C15 . C17 H173 . 110.1 no
C15 . C17 H172 . 111.8 no
H173 . C17 H172 . 108.9 no
C15 . C17 H171 . 110.4 no
H173 . C17 H171 . 107.5 no
H172 . C17 H171 . 108.0 no
C14 . C18 C19 . 120.83(11) yes
C14 . C18 H181 . 119.6 no
C19 . C18 H181 . 119.6 no
C18 . C19 C20 . 120.43(11) yes
C18 . C19 H191 . 120.7 no
C20 . C19 H191 . 118.8 no
C19 . C20 C21 . 121.03(11) yes
C19 . C20 H201 . 119.8 no
C21 . C20 H201 . 119.2 no
C13 . C21 C20 . 117.84(10) yes
C13 . C21 C22 . 122.07(9) yes
C20 . C21 C22 . 120.09(10) yes
C21 . C22 C23 . 110.91(10) yes
C21 . C22 C24 . 112.25(10) yes
C23 . C22 C24 . 110.47(12) yes
C21 . C22 H221 . 107.3 no
C23 . C22 H221 . 107.4 no
C24 . C22 H221 . 108.2 no
C22 . C23 H231 . 110.7 no
C22 . C23 H232 . 110.9 no
H231 . C23 H232 . 112.5 no
C22 . C23 H233 . 106.6 no
H231 . C23 H233 . 108.2 no
H232 . C23 H233 . 107.8 no
C22 . C24 H241 . 110.4 no
C22 . C24 H242 . 110.9 no
H241 . C24 H242 . 110.1 no
C22 . C24 H243 . 109.2 no
H241 . C24 H243 . 108.8 no
H242 . C24 H243 . 107.4 no

loop_
_geom_bond_atom_site_label_1
_geom_bond_atom_site_label_2
_geom_bond_site_symmetry_2
_geom_bond_distance
_geom_bond_publ_flag
Mn1 C2 6_556 1.8598(12) yes
Mn1 C2 . 1.8598(12) yes
Mn1 C4 . 1.8333(16) yes
Mn1 C6 . 1.8432(16) yes
Mn1 C8 . 1.8397(17) yes
Mn1 B10 . 2.1776(15) yes
C2 O3 . 1.1339(15) yes
C4 O5 . 1.142(2) yes
C6 O7 . 1.135(2) yes
C8 O9 . 1.140(2) yes
B10 N11 6_556 1.4430(12) yes
B10 N11 . 1.4430(12) yes
N11 C12 . 1.3996(13) yes
N11 C13 . 1.4362(12) yes
C12 C12 6_556 1.344(2) yes
C12 H121 . 0.973 no
C13 C14 . 1.4034(15) yes
C13 C21 . 1.4016(14) yes
C14 C15 . 1.5183(15) yes
C14 C18 . 1.3963(15) yes
C15 C16 . 1.5287(17) yes
C15 C17 . 1.5301(16) yes
C15 H151 . 0.980 no
C16 H161 . 0.994 no
C16 H162 . 0.990 no
C16 H163 . 0.960 no
C17 H173 . 0.996 no
C17 H172 . 0.983 no
C17 H171 . 0.966 no
C18 C19 . 1.3829(18) yes
C18 H181 . 0.967 no
C19 C20 . 1.3780(18) yes
C19 H191 . 0.975 no
C20 C21 . 1.3985(15) yes
C20 H201 . 0.964 no
C21 C22 . 1.5137(16) yes
C22 C23 . 1.5285(18) yes
C22 C24 . 1.5318(17) yes
C22 H221 . 1.004 no
C23 H231 . 0.984 no
C23 H232 . 0.986 no
C23 H233 . 0.939 no
C24 H241 . 0.986 no
C24 H242 . 0.989 no
C24 H243 . 0.939 no
